data_4318301
loop_
_publ_author_name
'Xianru Sun'
'Hyungphil Chun'
'Knut Hildenbrand'
'Eberhard Bothe'
'Thomas Weyherm\"uller'
'Frank Neese'
'Karl Wieghardt'

_publ_section_title
;
 o-Iminobenzosemiquinonato(1-) and o-Amidophenolato(2-) Complexes of
 Palladium(II) and Platinum(II): A Combined Experimental and Density
 Functional Theoretical Study
;
_journal_name_full 'Inorganic Chemistry'
_journal_page_first 4295
_journal_page_last 4303
_journal_paper_doi 10.1021/ic011297k
_journal_volume 41
_journal_year 2002
_chemical_formula_structural '[C30 H33 N3 O Pt]+, (P F6)-'
_chemical_formula_sum 'C30 H33 F6 N3 O P Pt'
_chemical_formula_weight 791.65
_chemical_name_systematic
;
  ?
;
_space_group_IT_number 15
_symmetry_cell_setting monoclinic
_symmetry_space_group_name_Hall '-C 2yc'
_symmetry_space_group_name_H-M 'C 1 2/c 1'
_atom_sites_solution_hydrogens geom
_atom_sites_solution_primary direct
_atom_sites_solution_secondary difmap
_audit_creation_method SHELXL
_cell_angle_alpha 90.00
_cell_angle_beta 99.38(1)
_cell_angle_gamma 90.00
_cell_formula_units_Z 8
_cell_length_a 26.296(2)
_cell_length_b 5.7372(4)
_cell_length_c 38.648(3)
_cell_measurement_reflns_used 18348
_cell_measurement_temperature 100(2)
_cell_volume 5752.7(8)
_computing_cell_refinement 'DENZO, Nonius Collect'
_computing_data_collection 'DENZO, Nonius Collect'
_computing_data_reduction 'DENZO, Nonius Collect'
_computing_structure_refinement 'SHELXL-93 (Sheldrick, 1993)'
_computing_structure_solution 'SHELXS-86 (Sheldrick, 1990)'
_diffrn_ambient_temperature 100(2)
_diffrn_measurement_device 'Nonius Kappa-CCD'
_diffrn_measurement_method '807 images at 0.5 deg. in \w and 80 sec.'
_diffrn_radiation_monochromator graphite
_diffrn_radiation_source 'rotating Mo-anode'
_diffrn_radiation_type MoK\a
_diffrn_radiation_wavelength 0.71073
_diffrn_reflns_av_R_equivalents 0.0676
_diffrn_reflns_av_sigmaI/netI 0.0757
_diffrn_reflns_limit_h_max 40
_diffrn_reflns_limit_h_min -36
_diffrn_reflns_limit_k_max 7
_diffrn_reflns_limit_k_min -8
_diffrn_reflns_limit_l_max 58
_diffrn_reflns_limit_l_min -59
_diffrn_reflns_number 18348
_diffrn_reflns_theta_max 30.00
_diffrn_reflns_theta_min 4.82
_exptl_absorpt_coefficient_mu 5.003
_exptl_absorpt_correction_T_max 0.9082
_exptl_absorpt_correction_T_min 0.3653
_exptl_absorpt_correction_type 'Gaussian, face indexed'
_exptl_crystal_colour red
_exptl_crystal_density_diffrn 1.828
_exptl_crystal_description 'transparent needle'
_exptl_crystal_F_000 3112
_exptl_crystal_size_max 0.28
_exptl_crystal_size_mid 0.04
_exptl_crystal_size_min 0.02
_refine_diff_density_max 1.460
_refine_diff_density_min -1.529
_refine_diff_density_rms 0.184
_refine_ls_extinction_method none
_refine_ls_goodness_of_fit_all 1.011
_refine_ls_goodness_of_fit_obs 1.044
_refine_ls_matrix_type full
_refine_ls_number_parameters 385
_refine_ls_number_reflns 7829
_refine_ls_number_restraints 0
_refine_ls_restrained_S_all 1.217
_refine_ls_restrained_S_obs 1.044
_refine_ls_R_factor_all 0.0616
_refine_ls_R_factor_obs 0.0402
_refine_ls_shift/esd_max 0.002
_refine_ls_shift/esd_mean 0.000
_refine_ls_structure_factor_coef Fsqd
_refine_ls_weighting_details 'w=1/[\s^2^(Fo^2^)+(0.0000P)^2^+32.4000P] where P=(Fo^2^+2Fc^2^)/3'
_refine_ls_weighting_scheme calc
_refine_ls_wR_factor_all 0.0980
_refine_ls_wR_factor_obs 0.0745
_reflns_number_observed 6241
_reflns_number_total 7879
_reflns_observed_criterion >2sigma(I)
_cod_data_source_file ic011297k_4.cif
_cod_data_source_block 2a
_cod_depositor_comments
;
The following automatic conversions were performed:

'_symmetry_cell_setting' value 'Monoclinic' changed to 'monoclinic'
according to the built-in table from CIF Core dictionary named
'cif_core.dic' version 2.4.1 from 2010-06-29.

Automatic conversion script
Id: cif_fix_values 1646 2011-03-28 12:23:43Z adriana 

The following automatic conversions were performed:

'_refine_ls_weighting_scheme' value 'calc
w=1/[\s^2^(Fo^2^)+(0.0000P)^2^+32.4000P] where P=(Fo^2^+2Fc^2^)/3'
was changed to 'calc'. New tag '_refine_ls_weighting_details' was
created. The value of the new tag was set to
'w=1/[\s^2^(Fo^2^)+(0.0000P)^2^+32.4000P] where P=(Fo^2^+2Fc^2^)/3'.

Automatic conversion script
Id: cif_fix_values 3143 2015-03-26 13:38:13Z robertas 
;
_cod_original_cell_volume 5752.7(7)
_cod_database_code 4318301

loop_
_symmetry_equiv_pos_as_xyz
'x, y, z'
'-x, y, -z+1/2'
'x+1/2, y+1/2, z'
'-x+1/2, y+1/2, -z+1/2'
'-x, -y, -z'
'x, -y, z-1/2'
'-x+1/2, -y+1/2, -z'
'x+1/2, -y+1/2, z-1/2'

loop_
_atom_site_aniso_label
_atom_site_aniso_U_11
_atom_site_aniso_U_22
_atom_site_aniso_U_33
_atom_site_aniso_U_23
_atom_site_aniso_U_13
_atom_site_aniso_U_12
Pt1 0.01147(9) 0.01515(8) 0.01483(8) -0.00398(7) 0.00218(5) 0.00073(7)
N1 0.013(2) 0.017(2) 0.017(2) -0.0034(14) 0.0033(14) 0.000(2)
O1 0.011(2) 0.024(2) 0.021(2) -0.0084(13) 0.0035(12) -0.0011(14)
C1 0.012(2) 0.013(2) 0.017(2) -0.003(2) 0.001(2) 0.003(2)
C2 0.019(2) 0.012(2) 0.014(2) 0.0001(15) 0.004(2) 0.005(2)
C3 0.022(2) 0.015(2) 0.017(2) -0.004(2) 0.006(2) 0.000(2)
C4 0.016(2) 0.010(2) 0.015(2) -0.0012(14) 0.000(2) -0.002(2)
C5 0.018(2) 0.016(2) 0.018(2) -0.004(2) 0.002(2) -0.002(2)
C6 0.015(2) 0.011(2) 0.018(2) -0.0037(15) 0.006(2) 0.004(2)
C7 0.013(2) 0.018(2) 0.013(2) -0.006(2) 0.000(2) 0.003(2)
C8 0.018(2) 0.016(2) 0.017(2) -0.002(2) 0.004(2) 0.000(2)
C9 0.023(3) 0.022(2) 0.020(2) -0.003(2) 0.004(2) -0.009(2)
C10 0.016(2) 0.032(3) 0.023(2) -0.007(2) 0.004(2) -0.003(2)
C11 0.017(2) 0.023(2) 0.023(2) -0.002(2) 0.000(2) 0.008(2)
C12 0.013(2) 0.019(2) 0.019(2) -0.002(2) 0.007(2) 0.000(2)
C13 0.013(2) 0.017(2) 0.018(2) -0.003(2) 0.003(2) -0.001(2)
C14 0.017(2) 0.022(2) 0.022(2) -0.002(2) 0.006(2) 0.003(2)
C15 0.017(2) 0.020(2) 0.028(2) -0.002(2) 0.003(2) -0.007(2)
C16 0.015(2) 0.024(2) 0.020(2) 0.001(2) 0.002(2) 0.000(2)
C17 0.016(2) 0.014(2) 0.013(2) -0.0033(15) 0.000(2) 0.003(2)
C18 0.075(5) 0.023(3) 0.025(3) 0.000(2) -0.013(3) 0.002(3)
C19 0.061(4) 0.046(3) 0.035(3) -0.023(3) 0.028(3) -0.037(3)
C20 0.027(3) 0.062(4) 0.053(4) -0.045(3) -0.003(3) 0.012(3)
N2 0.014(2) 0.011(2) 0.014(2) 0.0016(13) 0.0015(13) 0.0044(15)
N3 0.012(2) 0.014(2) 0.017(2) -0.0027(14) 0.0017(13) 0.0022(15)
C21 0.016(2) 0.015(2) 0.013(2) -0.001(2) 0.001(2) -0.002(2)
C22 0.014(2) 0.019(2) 0.017(2) 0.001(2) 0.003(2) -0.001(2)
C23 0.015(2) 0.015(2) 0.018(2) -0.001(2) 0.003(2) 0.007(2)
C24 0.016(2) 0.014(2) 0.020(2) -0.005(2) 0.002(2) 0.001(2)
C25 0.015(2) 0.013(2) 0.012(2) 0.0012(14) 0.000(2) 0.001(2)
C26 0.014(2) 0.014(2) 0.015(2) -0.001(2) 0.000(2) 0.002(2)
C27 0.022(3) 0.013(2) 0.016(2) 0.000(2) 0.003(2) 0.004(2)
C28 0.020(2) 0.017(2) 0.014(2) -0.001(2) -0.001(2) -0.001(2)
C29 0.011(2) 0.024(2) 0.017(2) 0.002(2) 0.000(2) -0.003(2)
C30 0.016(2) 0.021(2) 0.020(2) -0.002(2) 0.004(2) -0.001(2)
P1 0.0126(6) 0.0181(6) 0.0202(6) -0.0002(4) 0.0015(4) -0.0009(4)
F1 0.019(2) 0.0297(15) 0.0271(15) 0.0083(11) 0.0037(11) 0.0006(12)
F2 0.023(2) 0.036(2) 0.0204(13) -0.0011(12) -0.0032(11) 0.0082(13)
F4 0.040(2) 0.029(2) 0.045(2) -0.0184(13) -0.011(2) 0.0122(14)
F3 0.018(2) 0.041(2) 0.037(2) 0.0152(13) 0.0048(12) -0.0037(14)
F5 0.012(2) 0.056(2) 0.063(2) 0.023(2) 0.0038(15) -0.0099(15)
F6 0.043(2) 0.038(2) 0.029(2) -0.0139(13) -0.0080(14) 0.016(2)

loop_
_atom_site_label
_atom_site_type_symbol
_atom_site_fract_x
_atom_site_fract_y
_atom_site_fract_z
_atom_site_U_iso_or_equiv
_atom_site_thermal_displace_type
_atom_site_occupancy
_atom_site_calc_flag
_atom_site_refinement_flags
_atom_site_disorder_group
Pt1 Pt 0.372856(6) 1.81299(3) 0.147794(4) 0.01381(5) Uani 1 d . .
N1 N 0.33294(14) 1.5936(6) 0.11291(9) 0.0154(7) Uani 1 d . .
O1 O 0.42888(12) 1.7113(5) 0.12200(8) 0.0182(6) Uani 1 d . .
C1 C 0.4140(2) 1.5601(7) 0.09673(11) 0.0143(8) Uani 1 d . .
C2 C 0.4485(2) 1.4721(7) 0.07489(10) 0.0148(9) Uani 1 d . .
C3 C 0.4270(2) 1.3236(7) 0.04789(11) 0.0178(9) Uani 1 d . .
H3 H 0.4490(2) 1.2642(7) 0.03275(11) 0.021 Uiso 1 calc R .
C4 C 0.3740(2) 1.2548(7) 0.04148(11) 0.0139(9) Uani 1 d . .
C5 C 0.3415(2) 1.3385(7) 0.06311(11) 0.0174(9) Uani 1 d . .
H5 H 0.3063(2) 1.2940(7) 0.05947(11) 0.021 Uiso 1 calc R .
C6 C 0.3611(2) 1.4915(7) 0.09085(11) 0.0139(8) Uani 1 d . .
C7 C 0.2780(2) 1.5629(8) 0.10857(10) 0.0152(9) Uani 1 d . .
C8 C 0.2569(2) 1.3638(7) 0.12106(11) 0.0165(9) Uani 1 d . .
H8 H 0.2783(2) 1.2348(7) 0.12902(11) 0.020 Uiso 1 calc R .
C9 C 0.2041(2) 1.3547(8) 0.12184(12) 0.0217(10) Uani 1 d . .
H9 H 0.1895(2) 1.2202(8) 0.13073(12) 0.026 Uiso 1 calc R .
C10 C 0.1727(2) 1.5418(9) 0.10966(12) 0.0235(10) Uani 1 d . .
H10 H 0.1369(2) 1.5381(9) 0.11104(12) 0.028 Uiso 1 calc R .
C11 C 0.1937(2) 1.7339(8) 0.09549(12) 0.0215(10) Uani 1 d . .
H11 H 0.1720(2) 1.8579(8) 0.08589(12) 0.026 Uiso 1 calc R .
C12 C 0.2462(2) 1.7467(7) 0.09519(11) 0.0163(9) Uani 1 d . .
H12 H 0.2605(2) 1.8805(7) 0.08590(11) 0.020 Uiso 1 calc R .
C13 C 0.5059(2) 1.5423(8) 0.08035(11) 0.0160(9) Uani 1 d . .
C14 C 0.5351(2) 1.4264(8) 0.05396(12) 0.0196(9) Uani 1 d . .
H14A H 0.5199(7) 1.4740(42) 0.03016(12) 0.029 Uiso 1 calc R .
H14B H 0.5327(10) 1.2566(8) 0.0561(6) 0.029 Uiso 1 calc R .
H14C H 0.5713(3) 1.4739(42) 0.0587(5) 0.029 Uiso 1 calc R .
C15 C 0.5103(2) 1.8083(8) 0.07597(13) 0.0215(9) Uani 1 d . .
H15A H 0.4932(11) 1.8536(11) 0.0525(3) 0.032 Uiso 1 calc R .
H15B H 0.5467(2) 1.8528(11) 0.0790(9) 0.032 Uiso 1 calc R .
H15C H 0.4937(11) 1.8875(8) 0.0937(6) 0.032 Uiso 1 calc R .
C16 C 0.5320(2) 1.4716(8) 0.11745(11) 0.0200(9) Uani 1 d . .
H16A H 0.5137(7) 1.5439(44) 0.13484(12) 0.030 Uiso 1 calc R .
H16B H 0.5679(4) 1.5242(48) 0.1213(3) 0.030 Uiso 1 calc R .
H16C H 0.5309(11) 1.3016(9) 0.1198(3) 0.030 Uiso 1 calc R .
C17 C 0.3531(2) 1.1063(7) 0.00895(11) 0.0144(9) Uani 1 d . .
C18 C 0.3345(3) 1.2747(9) -0.02122(14) 0.043(2) Uani 1 d . .
H18A H 0.3208(16) 1.1857(9) -0.0423(3) 0.065 Uiso 1 calc R .
H18B H 0.3634(4) 1.3713(53) -0.0258(8) 0.065 Uiso 1 calc R .
H18C H 0.3073(12) 1.3749(51) -0.0148(5) 0.065 Uiso 1 calc R .
C19 C 0.3085(3) 0.9528(11) 0.0149(2) 0.045(2) Uani 1 d . .
H19A H 0.3205(4) 0.8386(48) 0.0333(8) 0.067 Uiso 1 calc R .
H19B H 0.2948(11) 0.8712(58) -0.0069(3) 0.067 Uiso 1 calc R .
H19C H 0.2814(7) 1.0494(13) 0.0222(11) 0.067 Uiso 1 calc R .
C20 C 0.3939(2) 0.9457(12) -0.0020(2) 0.048(2) Uani 1 d . .
H20A H 0.3780(4) 0.8446(55) -0.0212(8) 0.072 Uiso 1 calc R .
H20B H 0.4091(12) 0.8497(55) 0.0180(4) 0.072 Uiso 1 calc R .
H20C H 0.4210(9) 1.0396(12) -0.0099(11) 0.072 Uiso 1 calc R .
N2 N 0.32145(14) 1.9296(6) 0.17762(9) 0.0129(7) Uani 1 d . .
N3 N 0.41623(14) 2.0531(6) 0.17689(9) 0.0144(7) Uani 1 d . .
C21 C 0.2753(2) 1.8374(7) 0.18010(10) 0.0146(8) Uani 1 d . .
H21 H 0.2651(2) 1.6973(7) 0.16777(10) 0.018 Uiso 1 calc R .
C22 C 0.2424(2) 1.9375(8) 0.19975(11) 0.0166(9) Uani 1 d . .
H22 H 0.2098(2) 1.8687(8) 0.20075(11) 0.020 Uiso 1 calc R .
C23 C 0.2571(2) 2.1414(7) 0.21828(11) 0.0160(9) Uani 1 d . .
H23 H 0.2343(2) 2.2165(7) 0.23145(11) 0.019 Uiso 1 calc R .
C24 C 0.3054(2) 2.2322(7) 0.21714(12) 0.0166(9) Uani 1 d . .
H24 H 0.3167(2) 2.3683(7) 0.23015(12) 0.020 Uiso 1 calc R .
C25 C 0.3372(2) 2.1234(7) 0.19688(11) 0.0138(9) Uani 1 d . .
C26 C 0.3900(2) 2.1977(7) 0.19549(10) 0.0145(8) Uani 1 d . .
C27 C 0.4138(2) 2.3946(7) 0.21170(11) 0.0171(9) Uani 1 d . .
H27 H 0.3952(2) 2.4973(7) 0.22434(11) 0.020 Uiso 1 calc R .
C28 C 0.4645(2) 2.4392(8) 0.20927(11) 0.0173(9) Uani 1 d . .
H28 H 0.4807(2) 2.5766(8) 0.21944(11) 0.021 Uiso 1 calc R .
C29 C 0.4921(2) 2.2832(8) 0.19194(11) 0.0176(9) Uani 1 d . .
H29 H 0.5277(2) 2.3072(8) 0.19130(11) 0.021 Uiso 1 calc R .
C30 C 0.4664(2) 2.0920(8) 0.17565(12) 0.0187(9) Uani 1 d . .
H30 H 0.4846(2) 1.9858(8) 0.16330(12) 0.022 Uiso 1 calc R .
P1 P 0.11458(5) 0.3605(2) 0.20455(3) 0.0171(2) Uani 1 d . .
F1 F 0.14659(11) 0.2572(5) 0.24085(7) 0.0252(6) Uani 1 d . .
F2 F 0.08287(11) 0.4638(5) 0.16878(7) 0.0270(6) Uani 1 d . .
F4 F 0.12799(13) 0.1322(5) 0.18449(9) 0.0399(9) Uani 1 d . .
F3 F 0.16635(11) 0.4811(5) 0.19645(8) 0.0320(7) Uani 1 d . .
F5 F 0.06330(12) 0.2389(6) 0.21309(10) 0.0440(9) Uani 1 d . .
F6 F 0.10190(13) 0.5896(5) 0.22494(8) 0.0382(8) Uani 1 d . .

loop_
_atom_type_symbol
_atom_type_description
_atom_type_scat_dispersion_real
_atom_type_scat_dispersion_imag
_atom_type_scat_source
C C 0.0033 0.0016 'International Tables Vol C Tables 4.2.6.8 and 6.1.1.4'
H H 0.0000 0.0000 'International Tables Vol C Tables 4.2.6.8 and 6.1.1.4'
N N 0.0061 0.0033 'International Tables Vol C Tables 4.2.6.8 and 6.1.1.4'
O O 0.0106 0.0060 'International Tables Vol C Tables 4.2.6.8 and 6.1.1.4'
F F 0.0171 0.0103 'International Tables Vol C Tables 4.2.6.8 and 6.1.1.4'
P P 0.1023 0.0942 'International Tables Vol C Tables 4.2.6.8 and 6.1.1.4'
Pt Pt -1.7033 8.3905 'International Tables Vol C Tables 4.2.6.8 and 6.1.1.4'

loop_
_geom_angle_atom_site_label_1
_geom_angle_atom_site_label_2
_geom_angle_atom_site_label_3
_geom_angle
_geom_angle_site_symmetry_1
_geom_angle_site_symmetry_3
_geom_angle_publ_flag
O1 Pt1 N1 80.17(14) . . ?
O1 Pt1 N3 94.69(13) . . ?
N1 Pt1 N3 171.98(15) . . ?
O1 Pt1 N2 174.35(13) . . ?
N1 Pt1 N2 105.33(15) . . ?
N3 Pt1 N2 79.98(14) . . ?
C6 N1 C7 121.1(3) . . ?
C6 N1 Pt1 114.5(3) . . ?
C7 N1 Pt1 124.0(3) . . ?
C1 O1 Pt1 114.1(3) . . ?
O1 C1 C2 122.1(4) . . ?
O1 C1 C6 117.6(4) . . ?
C2 C1 C6 120.3(4) . . ?
C3 C2 C1 116.0(4) . . ?
C3 C2 C13 122.1(4) . . ?
C1 C2 C13 121.9(4) . . ?
C2 C3 C4 124.3(4) . . ?
C5 C4 C3 118.8(4) . . ?
C5 C4 C17 120.9(4) . . ?
C3 C4 C17 120.1(4) . . ?
C4 C5 C6 119.5(4) . . ?
N1 C6 C5 125.3(4) . . ?
N1 C6 C1 113.6(4) . . ?
C5 C6 C1 121.0(4) . . ?
C8 C7 C12 120.1(4) . . ?
C8 C7 N1 120.8(4) . . ?
C12 C7 N1 118.8(4) . . ?
C7 C8 C9 119.6(4) . . ?
C10 C9 C8 120.2(4) . . ?
C11 C10 C9 119.6(5) . . ?
C12 C11 C10 120.6(4) . . ?
C11 C12 C7 119.7(4) . . ?
C14 C13 C16 108.2(4) . . ?
C14 C13 C15 107.7(4) . . ?
C16 C13 C15 109.5(3) . . ?
C14 C13 C2 112.4(3) . . ?
C16 C13 C2 109.6(4) . . ?
C15 C13 C2 109.4(4) . . ?
C19 C17 C20 106.8(5) . . ?
C19 C17 C18 108.9(5) . . ?
C20 C17 C18 108.8(5) . . ?
C19 C17 C4 112.3(4) . . ?
C20 C17 C4 112.7(4) . . ?
C18 C17 C4 107.4(4) . . ?
C21 N2 C25 118.7(4) . . ?
C21 N2 Pt1 127.2(3) . . ?
C25 N2 Pt1 114.1(3) . . ?
C30 N3 C26 120.2(4) . . ?
C30 N3 Pt1 124.3(3) . . ?
C26 N3 Pt1 115.1(3) . . ?
N2 C21 C22 122.4(4) . . ?
C21 C22 C23 119.3(4) . . ?
C24 C23 C22 118.7(4) . . ?
C23 C24 C25 119.5(4) . . ?
N2 C25 C24 121.3(4) . . ?
N2 C25 C26 115.0(4) . . ?
C24 C25 C26 123.7(4) . . ?
N3 C26 C27 120.3(4) . . ?
N3 C26 C25 114.2(4) . . ?
C27 C26 C25 125.5(4) . . ?
C28 C27 C26 119.4(4) . . ?
C27 C28 C29 120.0(4) . . ?
C30 C29 C28 118.3(4) . . ?
N3 C30 C29 121.6(4) . . ?
F4 P1 F6 179.2(2) . . ?
F4 P1 F5 90.2(2) . . ?
F6 P1 F5 90.4(2) . . ?
F4 P1 F3 89.9(2) . . ?
F6 P1 F3 89.6(2) . . ?
F5 P1 F3 179.3(2) . . ?
F4 P1 F2 90.6(2) . . ?
F6 P1 F2 90.0(2) . . ?
F5 P1 F2 90.1(2) . . ?
F3 P1 F2 90.6(2) . . ?
F4 P1 F1 89.8(2) . . ?
F6 P1 F1 89.7(2) . . ?
F5 P1 F1 89.9(2) . . ?
F3 P1 F1 89.4(2) . . ?
F2 P1 F1 179.7(2) . . ?

loop_
_geom_bond_atom_site_label_1
_geom_bond_atom_site_label_2
_geom_bond_distance
_geom_bond_site_symmetry_2
_geom_bond_publ_flag
Pt1 O1 1.996(3) . ?
Pt1 N1 2.011(4) . ?
Pt1 N3 2.011(3) . ?
Pt1 N2 2.028(4) . ?
N1 C6 1.350(5) . ?
N1 C7 1.437(6) . ?
O1 C1 1.317(5) . ?
C1 C2 1.429(6) . ?
C1 C6 1.429(6) . ?
C2 C3 1.394(6) . ?
C2 C13 1.543(6) . ?
C3 C4 1.430(6) . ?
C4 C5 1.376(6) . ?
C4 C17 1.544(6) . ?
C5 C6 1.416(6) . ?
C7 C8 1.391(6) . ?
C7 C12 1.392(6) . ?
C8 C9 1.395(7) . ?
C9 C10 1.389(7) . ?
C10 C11 1.386(7) . ?
C11 C12 1.385(7) . ?
C13 C14 1.525(6) . ?
C13 C16 1.540(6) . ?
C13 C15 1.541(6) . ?
C17 C19 1.513(7) . ?
C17 C20 1.527(7) . ?
C17 C18 1.532(6) . ?
N2 C21 1.342(6) . ?
N2 C25 1.364(5) . ?
N3 C30 1.347(6) . ?
N3 C26 1.358(5) . ?
C21 C22 1.368(6) . ?
C22 C23 1.393(6) . ?
C23 C24 1.380(7) . ?
C24 C25 1.384(6) . ?
C25 C26 1.461(6) . ?
C26 C27 1.390(6) . ?
C27 C28 1.378(7) . ?
C28 C29 1.391(6) . ?
C29 C30 1.385(6) . ?
P1 F4 1.591(3) . ?
P1 F6 1.596(3) . ?
P1 F5 1.600(3) . ?
P1 F3 1.603(3) . ?
P1 F2 1.607(3) . ?
P1 F1 1.625(3) . ?
